data_7009498
loop_
_publ_author_name
'Gardinier, James R.'
'Gabba\"i, Fran\,cois P.'

_publ_section_title
;
 Interaction of benzene and 1,2-bis(chloromercurio)tetrafluorobenzene.
 Supramolecular frameworks based on
 Hg&#x200A;&#x200A;&#x00B7;&#x2005;&#x00B7;&#x2005;&#x00B7;&#x200A;&#x200A;Cl,
 Hg&#x200A;&#x200A;&#x00B7;&#x2005;&#x00B7;&#x2005;&#x00B7;&#x200A;&#x200A;F,
 Hg&#x200A;&#x200A;&#x00B7;&#x2005;&#x00B7;&#x2005;&#x00B7;&#x200A;&#x200A;\p
 and \p--\p interactions
;
_journal_issue 16
_journal_name_full 'Journal of the Chemical Society, Dalton Transactions'
_journal_page_first 2861
_journal_paper_doi 10.1039/b001420f
_journal_year 2000
_chemical_formula_moiety C6F4Hg2Cl2-C4H8O-0.5(C6H6)
_chemical_formula_sum 'C13 H11 Cl2 F4 Hg2 O'
_chemical_formula_weight 731.30
_chemical_name_common C6F4Hg2Cl2-THF-0.5benzene
_chemical_name_systematic
; 
 ? 
;
_space_group_IT_number 15
_symmetry_space_group_name_Hall '-C 2yc'
_symmetry_space_group_name_H-M 'C 1 2/c 1'
_atom_sites_solution_hydrogens geom
_atom_sites_solution_primary direct
_atom_sites_solution_secondary difmap
_audit_creation_method SHELXL-97
_cell_angle_alpha 90.00
_cell_angle_beta 124.9220(10)
_cell_angle_gamma 90.00
_cell_formula_units_Z 8
_cell_length_a 29.042(2)
_cell_length_b 7.1266(6)
_cell_length_c 20.5464(17)
_cell_measurement_temperature 293(2)
_cell_measurement_theta_max 25
_cell_measurement_theta_min 2.01
_cell_volume 3486.8(5)
_computing_cell_refinement 'Bruker SMART '
_computing_data_collection 'Bruker SMART '
_computing_data_reduction 'Bruker SHELXTL '
_computing_molecular_graphics 'Bruker SHELXTL '
_computing_publication_material 'Bruker SHELXTL '
_computing_structure_refinement 'SHELXL-97 (Sheldrick, 1997)'
_computing_structure_solution 'SHELXS-97 (Sheldrick, 1990)'
_diffrn_ambient_temperature 293(2)
_diffrn_measured_fraction_theta_full 0.991
_diffrn_measured_fraction_theta_max 0.991
_diffrn_measurement_device_type 'CCD area detector '
_diffrn_measurement_method 'omega scan '
_diffrn_radiation_monochromator graphite
_diffrn_radiation_source 'fine-focus sealed tube'
_diffrn_radiation_type MoK\a
_diffrn_radiation_wavelength 0.71073
_diffrn_reflns_av_R_equivalents 0.0651
_diffrn_reflns_av_sigmaI/netI 0.0512
_diffrn_reflns_limit_h_max 34
_diffrn_reflns_limit_h_min -33
_diffrn_reflns_limit_k_max 8
_diffrn_reflns_limit_k_min -7
_diffrn_reflns_limit_l_max 21
_diffrn_reflns_limit_l_min -24
_diffrn_reflns_number 8670
_diffrn_reflns_theta_full 25.00
_diffrn_reflns_theta_max 25.00
_diffrn_reflns_theta_min 2.01
_exptl_absorpt_coefficient_mu 17.931
_exptl_absorpt_correction_T_max 0.83
_exptl_absorpt_correction_T_min 0.13
_exptl_absorpt_correction_type SADABS
_exptl_crystal_colour colorless
_exptl_crystal_density_diffrn 2.786
_exptl_crystal_density_method 'not measured'
_exptl_crystal_description plates
_exptl_crystal_F_000 2616
_exptl_crystal_size_max 0.60
_exptl_crystal_size_mid 0.14
_exptl_crystal_size_min 0.05
_refine_diff_density_max 3.497
_refine_diff_density_min -3.139
_refine_diff_density_rms 0.340
_refine_ls_extinction_method none
_refine_ls_goodness_of_fit_ref 0.943
_refine_ls_hydrogen_treatment mixed
_refine_ls_matrix_type full
_refine_ls_number_parameters 199
_refine_ls_number_reflns 3052
_refine_ls_number_restraints 0
_refine_ls_restrained_S_all 0.943
_refine_ls_R_factor_all 0.0637
_refine_ls_R_factor_gt 0.0546
_refine_ls_shift/su_max 0.000
_refine_ls_shift/su_mean 0.000
_refine_ls_structure_factor_coef Fsqd
_refine_ls_weighting_details 'calc w=1/[\s^2^(Fo^2^)+(0.1013P)^2^+0.0000P] where P=(Fo^2^+2Fc^2^)/3'
_refine_ls_weighting_scheme calc
_refine_ls_wR_factor_gt 0.1312
_refine_ls_wR_factor_ref 0.1377
_reflns_number_gt 2407
_reflns_number_total 3052
_reflns_threshold_expression >2sigma(I)
_cod_data_source_file b001420f.txt
_cod_data_source_block compound2
_cod_original_cell_volume 3486.7(5)
_cod_database_code 7009498

loop_
_symmetry_equiv_pos_as_xyz
'x, y, z'
'-x, y, -z+1/2'
'x+1/2, y+1/2, z'
'-x+1/2, y+1/2, -z+1/2'
'-x, -y, -z'
'x, -y, z-1/2'
'-x+1/2, -y+1/2, -z'
'x+1/2, -y+1/2, z-1/2'

loop_
_atom_site_label
_atom_site_type_symbol
_atom_site_fract_x
_atom_site_fract_y
_atom_site_fract_z
_atom_site_U_iso_or_equiv
_atom_site_adp_type
_atom_site_occupancy
_atom_site_symmetry_multiplicity
_atom_site_calc_flag
_atom_site_refinement_flags
_atom_site_disorder_assembly
_atom_site_disorder_group
Hg1 Hg 0.228371(19) 0.24501(7) 0.16315(3) 0.0478(2) Uani 1 1 d . . .
Hg2 Hg 0.20997(2) 0.68472(7) 0.05263(3) 0.0514(2) Uani 1 1 d . . .
Cl1 Cl 0.29773(13) 0.1602(6) 0.29189(18) 0.0674(9) Uani 1 1 d . . .
Cl2 Cl 0.26871(16) 0.9400(5) 0.0862(2) 0.0709(9) Uani 1 1 d . . .
F3 F 0.0938(4) 0.6599(15) -0.1029(5) 0.089(3) Uani 1 1 d . . .
F4 F 0.0139(3) 0.3918(19) -0.1711(4) 0.105(3) Uani 1 1 d . . .
F5 F 0.0303(4) 0.0644(18) -0.0941(6) 0.112(4) Uani 1 1 d . . .
F6 F 0.1246(3) 0.0075(12) 0.0514(5) 0.084(2) Uani 1 1 d . . .
O O 0.3059(3) 0.4832(14) 0.1653(5) 0.063(2) Uani 1 1 d . . .
C1 C 0.1613(5) 0.3035(18) 0.0512(7) 0.046(3) Uani 1 1 d . . .
C2 C 0.1516(4) 0.4691(17) 0.0099(6) 0.044(3) Uani 1 1 d . . .
C3 C 0.1031(5) 0.496(2) -0.0631(7) 0.060(3) Uani 1 1 d . . .
C4 C 0.0619(5) 0.369(3) -0.0992(7) 0.068(4) Uani 1 1 d . . .
C5 C 0.0699(5) 0.204(2) -0.0614(9) 0.062(4) Uani 1 1 d . . .
C6 C 0.1176(5) 0.1741(19) 0.0137(8) 0.055(3) Uani 1 1 d . . .
C01 C 0.3348(8) 0.399(3) 0.1356(11) 0.098(6) Uani 1 1 d . . .
H01A H 0.3271 0.4665 0.0893 0.118 Uiso 1 1 calc R . .
H01B H 0.3234 0.2696 0.1211 0.118 Uiso 1 1 calc R . .
C02 C 0.3947(9) 0.411(5) 0.2005(13) 0.164(13) Uani 1 1 d . . .
H02A H 0.4087 0.2890 0.2252 0.196 Uiso 1 1 calc R . .
H02B H 0.4162 0.4528 0.1805 0.196 Uiso 1 1 calc R . .
C03 C 0.3996(7) 0.548(6) 0.2587(13) 0.21(2) Uani 1 1 d . . .
H03A H 0.4154 0.6650 0.2557 0.251 Uiso 1 1 calc R . .
H03B H 0.4240 0.4988 0.3122 0.251 Uiso 1 1 calc R . .
C04 C 0.3435(6) 0.579(2) 0.2388(9) 0.074(4) Uani 1 1 d . . .
H04A H 0.3404 0.5290 0.2800 0.089 Uiso 1 1 calc R . .
H04B H 0.3350 0.7120 0.2330 0.089 Uiso 1 1 calc R . .
C11 C 0.0465(8) 0.467(4) 0.0739(11) 0.099(6) Uani 1 1 d . . .
H11A H 0.0778 0.4462 0.1253 0.119 Uiso 1 1 calc R . .
C12 C 0.0410(8) 0.630(3) 0.0376(13) 0.098(6) Uani 1 1 d . . .
H12A H 0.0696 0.7187 0.0624 0.117 Uiso 1 1 calc R . .
C13 C -0.0063(9) 0.666(3) -0.0355(13) 0.103(7) Uani 1 1 d . . .
H13A H -0.0111 0.7827 -0.0592 0.124 Uiso 1 1 calc R . .

loop_
_atom_site_aniso_label
_atom_site_aniso_U_11
_atom_site_aniso_U_22
_atom_site_aniso_U_33
_atom_site_aniso_U_23
_atom_site_aniso_U_13
_atom_site_aniso_U_12
Hg1 0.0364(3) 0.0608(4) 0.0430(3) 0.00378(19) 0.0209(2) -0.00269(19)
Hg2 0.0491(3) 0.0553(4) 0.0553(3) 0.0022(2) 0.0331(3) -0.0009(2)
Cl1 0.0484(17) 0.094(3) 0.0476(16) 0.0168(17) 0.0199(15) -0.0009(18)
Cl2 0.084(2) 0.0549(19) 0.096(2) -0.0122(17) 0.065(2) -0.0159(17)
F3 0.078(6) 0.108(8) 0.066(5) 0.031(5) 0.033(5) 0.018(6)
F4 0.049(4) 0.178(11) 0.047(4) 0.000(6) 0.003(4) -0.013(6)
F5 0.059(5) 0.142(10) 0.100(7) -0.036(7) 0.025(5) -0.044(6)
F6 0.077(5) 0.065(5) 0.095(6) 0.001(5) 0.041(5) -0.025(5)
O 0.038(4) 0.080(6) 0.066(5) -0.010(5) 0.025(4) -0.009(4)
C1 0.029(6) 0.065(8) 0.040(6) -0.005(5) 0.018(5) 0.000(5)
C2 0.033(5) 0.061(7) 0.035(5) -0.011(5) 0.017(5) -0.006(5)
C3 0.052(7) 0.089(10) 0.043(6) 0.002(7) 0.030(6) 0.000(7)
C4 0.036(7) 0.113(13) 0.035(6) -0.004(7) 0.009(6) -0.001(8)
C5 0.033(7) 0.091(11) 0.061(8) -0.025(8) 0.026(7) -0.018(7)
C6 0.035(6) 0.061(8) 0.063(8) 0.000(6) 0.026(6) -0.010(6)
C01 0.094(13) 0.114(15) 0.123(14) -0.023(12) 0.084(13) -0.021(11)
C02 0.107(18) 0.25(3) 0.117(17) -0.02(2) 0.056(16) 0.08(2)
C03 0.038(9) 0.44(6) 0.110(16) -0.12(3) 0.016(11) -0.011(19)
C04 0.064(9) 0.074(10) 0.084(10) -0.024(8) 0.043(8) -0.014(8)
C11 0.062(10) 0.145(19) 0.090(12) 0.033(13) 0.042(10) 0.018(12)
C12 0.068(11) 0.125(17) 0.118(15) -0.035(14) 0.064(12) -0.034(12)
C13 0.082(13) 0.102(15) 0.122(16) 0.047(13) 0.057(14) 0.019(12)

loop_
_atom_type_symbol
_atom_type_description
_atom_type_scat_dispersion_real
_atom_type_scat_dispersion_imag
_atom_type_scat_source
C C 0.0033 0.0016 'International Tables Vol C Tables 4.2.6.8 and 6.1.1.4'
H H 0.0000 0.0000 'International Tables Vol C Tables 4.2.6.8 and 6.1.1.4'
O O 0.0106 0.0060 'International Tables Vol C Tables 4.2.6.8 and 6.1.1.4'
F F 0.0171 0.0103 'International Tables Vol C Tables 4.2.6.8 and 6.1.1.4'
Cl Cl 0.1484 0.1585 'International Tables Vol C Tables 4.2.6.8 and 6.1.1.4'
Hg Hg -2.3894 9.2266 'International Tables Vol C Tables 4.2.6.8 and 6.1.1.4'

loop_
_geom_angle_atom_site_label_1
_geom_angle_atom_site_label_2
_geom_angle_atom_site_label_3
_geom_angle
_geom_angle_site_symmetry_1
_geom_angle_site_symmetry_3
_geom_angle_publ_flag
C1 Hg1 Cl1 173.6(3) . . ?
C2 Hg2 Cl2 173.5(3) . . ?
C01 O C04 111.7(11) . . ?
C2 C1 C6 115.2(11) . . ?
C2 C1 Hg1 126.5(8) . . ?
C6 C1 Hg1 118.1(9) . . ?
C3 C2 C1 120.9(11) . . ?
C3 C2 Hg2 116.2(10) . . ?
C1 C2 Hg2 122.8(8) . . ?
C4 C3 F3 116.2(12) . . ?
C4 C3 C2 123.4(14) . . ?
F3 C3 C2 120.5(13) . . ?
C3 C4 F4 124.5(16) . . ?
C3 C4 C5 117.7(12) . . ?
F4 C4 C5 117.8(14) . . ?
C4 C5 F5 122.0(13) . . ?
C4 C5 C6 120.7(12) . . ?
F5 C5 C6 117.2(14) . . ?
F6 C6 C5 120.0(12) . . ?
F6 C6 C1 117.9(11) . . ?
C5 C6 C1 122.0(13) . . ?
O C01 C02 105.8(14) . . ?
C03 C02 C01 106.6(16) . . ?
C02 C03 C04 107.3(17) . . ?
O C04 C03 106.3(13) . . ?
C13 C11 C12 119.7(18) 5_565 . ?
C13 C12 C11 120.3(19) . . ?
C12 C13 C11 119.9(19) . 5_565 ?

loop_
_geom_bond_atom_site_label_1
_geom_bond_atom_site_label_2
_geom_bond_distance
_geom_bond_site_symmetry_2
_geom_bond_publ_flag
Hg1 C1 2.033(11) . ?
Hg1 Cl1 2.306(3) . ?
Hg2 C2 2.074(11) . ?
Hg2 Cl2 2.312(3) . ?
F3 C3 1.362(16) . ?
F4 C4 1.340(14) . ?
F5 C5 1.372(16) . ?
F6 C6 1.367(15) . ?
O C01 1.421(18) . ?
O C04 1.432(16) . ?
C1 C2 1.385(16) . ?
C1 C6 1.391(17) . ?
C2 C3 1.360(16) . ?
C3 C4 1.34(2) . ?
C4 C5 1.35(2) . ?
C5 C6 1.38(2) . ?
C01 C02 1.47(3) . ?
C02 C03 1.49(3) . ?
C03 C04 1.45(2) . ?
C11 C13 1.36(3) 5_565 ?
C11 C12 1.34(3) . ?
C12 C13 1.36(3) . ?
C13 C11 1.36(3) 5_565 ?
